data_7060689
loop_
_publ_author_name
'Yadav, Rahul'
'Parvin, Tasneem'

_publ_section_title
;
 Multicomponent synthesis of styryl linked
 benzo[h]pyrazolo[3,4-b]quinoline-5,6(10H)-diones by liquid assisted
 grinding
;
_journal_issue 23
_journal_name_full 'New Journal of Chemistry'
_journal_page_first 10388
_journal_page_last 10395
_journal_paper_doi 10.1039/D1NJ00770J
_journal_volume 45
_journal_year 2021
_chemical_formula_moiety 'C29 H18 F N3 O2'
_chemical_formula_sum 'C29 H18 F N3 O2'
_chemical_formula_weight 459.46
_space_group_crystal_system monoclinic
_space_group_IT_number 7
_space_group_name_Hall 'P -2yc'
_space_group_name_H-M_alt 'P 1 c 1'
_atom_sites_solution_hydrogens geom
_audit_creation_method SHELXL-2018/3
_audit_update_record
;
2020-02-05 deposited with the CCDC.	2021-05-03 downloaded from the CCDC.
;
_cell_angle_alpha 90
_cell_angle_beta 123.03(2)
_cell_angle_gamma 90
_cell_formula_units_Z 2
_cell_length_a 9.177(4)
_cell_length_b 12.753(5)
_cell_length_c 11.653(4)
_cell_measurement_reflns_used 5942
_cell_measurement_temperature 298(2)
_cell_measurement_theta_max 22.38
_cell_measurement_theta_min 2.65
_cell_volume 1143.4(8)
_computing_cell_refinement 'APEX3/SAINT (Bruker, 2016)'
_computing_data_collection 'APEX3(Bruker, 2016)'
_computing_data_reduction 'SAINT/XPREP (Bruker, 2016)'
_computing_molecular_graphics 'ORTEP3 (Farrugia, 1997) and Mercury (Bruno et al., 2002)'
_computing_publication_material 'SHELXL-2018/3 (Sheldrick, 2018)'
_computing_structure_refinement 'SHELXL-2018/3 (Sheldrick, 2018)'
_computing_structure_solution 'SHELXT-2014/5 (Sheldrick, 2014)'
_diffrn_ambient_temperature 298(2)
_diffrn_measured_fraction_theta_full 0.998
_diffrn_measured_fraction_theta_max 0.998
_diffrn_measurement_device_type 'Bruker axs kappa apex3 Diffractometer'
_diffrn_measurement_method '\w and \f scan'
_diffrn_radiation_monochromator graphite
_diffrn_radiation_source 'fine-focus sealed tube'
_diffrn_radiation_type MoK\a
_diffrn_radiation_wavelength 0.71073
_diffrn_reflns_av_R_equivalents 0.2956
_diffrn_reflns_av_unetI/netI 0.2306
_diffrn_reflns_Laue_measured_fraction_full 0.998
_diffrn_reflns_Laue_measured_fraction_max 0.998
_diffrn_reflns_limit_h_max 8
_diffrn_reflns_limit_h_min -8
_diffrn_reflns_limit_k_max 12
_diffrn_reflns_limit_k_min -12
_diffrn_reflns_limit_l_max 11
_diffrn_reflns_limit_l_min -11
_diffrn_reflns_number 10931
_diffrn_reflns_point_group_measured_fraction_full 0.995
_diffrn_reflns_point_group_measured_fraction_max 0.995
_diffrn_reflns_theta_full 20.000
_diffrn_reflns_theta_max 20.000
_diffrn_reflns_theta_min 2.647
_exptl_absorpt_coefficient_mu 0.091
_exptl_absorpt_correction_T_max 0.7465
_exptl_absorpt_correction_T_min 0.6325
_exptl_absorpt_correction_type multi-scan
_exptl_absorpt_process_details 'SADABS (Bruker)'
_exptl_crystal_colour colourless
_exptl_crystal_density_diffrn 1.335
_exptl_crystal_description block
_exptl_crystal_F_000 476
_exptl_crystal_size_max 0.200
_exptl_crystal_size_mid 0.200
_exptl_crystal_size_min 0.100
_refine_diff_density_max 0.189
_refine_diff_density_min -0.245
_refine_diff_density_rms 0.054
_refine_ls_abs_structure_details
;
 Flack x determined using 260 quotients [(I+)-(I-)]/[(I+)+(I-)]
 (Parsons, Flack and Wagner, Acta Cryst. B69 (2013) 249-259).
;
_refine_ls_abs_structure_Flack -2.5(10)
_refine_ls_extinction_method none
_refine_ls_goodness_of_fit_ref 1.026
_refine_ls_hydrogen_treatment constr
_refine_ls_matrix_type full
_refine_ls_number_parameters 316
_refine_ls_number_reflns 2133
_refine_ls_number_restraints 196
_refine_ls_restrained_S_all 0.994
_refine_ls_R_factor_all 0.2444
_refine_ls_R_factor_gt 0.0817
_refine_ls_shift/su_max 0.001
_refine_ls_shift/su_mean 0.000
_refine_ls_structure_factor_coef Fsqd
_refine_ls_weighting_details 'w=1/[\s^2^(Fo^2^)+(0.0785P)^2^] where P=(Fo^2^+2Fc^2^)/3'
_refine_ls_weighting_scheme calc
_refine_ls_wR_factor_gt 0.1479
_refine_ls_wR_factor_ref 0.2121
_reflns_Friedel_coverage 0.982
_reflns_Friedel_fraction_full 0.992
_reflns_Friedel_fraction_max 0.992
_reflns_number_gt 833
_reflns_number_total 2133
_reflns_threshold_expression 'I > 2\s(I)'
_cod_data_source_file d1nj00770j2.cif
_cod_data_source_block NEW
_cod_depositor_comments 'Adding full bibliography for 7060689--7060690.cif.'
_cod_original_cell_volume 1143.3(8)
_cod_original_sg_symbol_H-M 'P c'
_cod_database_code 7060689
_shelx_shelxl_version_number 2018/3
_shelx_space_group_comment
;
The symmetry employed for this shelxl refinement is uniquely defined
by the following loop, which should always be used as a source of
symmetry information in preference to the above space-group names.
They are only intended as comments.
;
_shelx_estimated_absorpt_t_min 0.982
_shelx_estimated_absorpt_t_max 0.991

loop_
_space_group_symop_operation_xyz
'x, y, z'
'x, -y, z+1/2'

loop_
_atom_site_label
_atom_site_type_symbol
_atom_site_fract_x
_atom_site_fract_y
_atom_site_fract_z
_atom_site_U_iso_or_equiv
_atom_site_adp_type
_atom_site_occupancy
_atom_site_site_symmetry_order
_atom_site_calc_flag
_atom_site_refinement_flags_posn
_atom_site_refinement_flags_adp
_atom_site_refinement_flags_occupancy
_atom_site_disorder_assembly
_atom_site_disorder_group
C1 C 0.907(4) 0.153(2) 0.584(3) 0.085(10) Uani 1 1 d . . . . .
H1 H 0.925434 0.172674 0.668163 0.102 Uiso 1 1 calc R U . . .
C2 C 1.007(4) 0.066(2) 0.578(4) 0.098(10) Uani 1 1 d . . . . .
H2 H 1.089580 0.028807 0.654649 0.118 Uiso 1 1 calc R U . . .
C3 C 0.968(5) 0.046(2) 0.447(4) 0.106(12) Uani 1 1 d . . . . .
C4 C 0.856(4) 0.0995(18) 0.333(4) 0.081(9) Uani 1 1 d . . . . .
H4 H 0.840417 0.082206 0.249471 0.098 Uiso 1 1 calc R U . . .
C5 C 0.762(4) 0.1826(18) 0.342(3) 0.075(9) Uani 1 1 d . . . . .
H5 H 0.684497 0.221585 0.264976 0.090 Uiso 1 1 calc R U . . .
C6 C 0.785(3) 0.206(2) 0.467(3) 0.066(8) Uani 1 1 d . . . . .
C7 C 0.693(3) 0.2942(18) 0.487(3) 0.049(8) Uani 1 1 d . . . . .
H7 H 0.715194 0.302874 0.574226 0.059 Uiso 1 1 calc R U . . .
C8 C 0.583(3) 0.361(2) 0.392(3) 0.058(9) Uani 1 1 d . . . . .
H8 H 0.555109 0.352901 0.303353 0.070 Uiso 1 1 calc R U . . .
C9 C 0.502(3) 0.447(2) 0.422(3) 0.053(8) Uani 1 1 d . . . . .
C10 C 0.524(3) 0.556(2) 0.403(2) 0.044(7) Uani 1 1 d . . . . .
C11 C 0.631(4) 0.585(2) 0.346(3) 0.057(8) Uani 1 1 d D . . . .
C12 C 0.655(4) 0.700(2) 0.336(3) 0.071(9) Uani 1 1 d D . . . .
C13 C 0.577(3) 0.779(2) 0.377(3) 0.059(8) Uani 1 1 d . . . . .
C14 C 0.593(3) 0.8890(18) 0.362(3) 0.078(10) Uani 1 1 d . . . . .
H14 H 0.655845 0.912137 0.325219 0.094 Uiso 1 1 calc R U . . .
C15 C 0.517(4) 0.961(2) 0.401(4) 0.113(13) Uani 1 1 d . . . . .
H15 H 0.534460 1.031937 0.395053 0.135 Uiso 1 1 calc R U . . .
C16 C 0.415(4) 0.933(2) 0.449(4) 0.108(11) Uani 1 1 d . . . . .
H16 H 0.357839 0.983649 0.468010 0.129 Uiso 1 1 calc R U . . .
C17 C 0.397(4) 0.824(2) 0.471(3) 0.079(9) Uani 1 1 d . . . . .
H17 H 0.334801 0.803806 0.509366 0.095 Uiso 1 1 calc R U . . .
C18 C 0.475(3) 0.748(2) 0.432(3) 0.063(9) Uani 1 1 d D . . . .
C19 C 0.453(4) 0.634(2) 0.447(3) 0.062(8) Uani 1 1 d D . . . .
C20 C 0.334(3) 0.511(2) 0.514(3) 0.051(7) Uani 1 1 d . . . . .
C21 C 0.400(3) 0.427(2) 0.477(3) 0.058(8) Uani 1 1 d . . . . .
C22 C 0.333(3) 0.335(2) 0.507(3) 0.052(7) Uani 1 1 d . . . . .
N2 N 0.235(3) 0.4710(14) 0.558(2) 0.057(6) Uani 1 1 d . . . . .
N3 N 0.238(3) 0.3623(14) 0.559(2) 0.052(6) Uani 1 1 d . . . . .
C23 C 0.136(3) 0.519(2) 0.605(3) 0.063(9) Uani 1 1 d . . . . .
C24 C 0.113(3) 0.629(2) 0.596(2) 0.058(8) Uani 1 1 d . . . . .
H24 H 0.160069 0.671320 0.558525 0.069 Uiso 1 1 calc R U . . .
C25 C 0.018(3) 0.672(2) 0.644(3) 0.068(9) Uani 1 1 d . . . . .
H25 H 0.003165 0.744035 0.640352 0.081 Uiso 1 1 calc R U . . .
C26 C -0.057(4) 0.610(2) 0.700(3) 0.083(10) Uani 1 1 d . . . . .
H26 H -0.120537 0.640571 0.731340 0.100 Uiso 1 1 calc R U . . .
C27 C -0.033(3) 0.502(2) 0.706(3) 0.079(9) Uani 1 1 d . . . . .
H27 H -0.079135 0.459213 0.743703 0.094 Uiso 1 1 calc R U . . .
C28 C 0.061(3) 0.460(2) 0.655(3) 0.070(9) Uani 1 1 d . . . . .
H28 H 0.072453 0.387442 0.655571 0.084 Uiso 1 1 calc R U . . .
C29 C 0.351(3) 0.2198(17) 0.482(3) 0.078(10) Uani 1 1 d . . . . .
H29A H 0.421727 0.213519 0.445382 0.118 Uiso 1 1 calc R U . . .
H29B H 0.404514 0.182525 0.567681 0.118 Uiso 1 1 calc R U . . .
H29C H 0.238030 0.190800 0.419162 0.118 Uiso 1 1 calc R U . . .
F1 F 1.061(2) -0.0372(13) 0.437(2) 0.152(9) Uani 1 1 d . . . . .
N1 N 0.352(3) 0.6146(15) 0.499(2) 0.054(7) Uani 1 1 d . . . . .
O1 O 0.692(2) 0.5237(13) 0.305(2) 0.079(7) Uani 1 1 d . . . . .
O2 O 0.749(2) 0.7292(12) 0.295(2) 0.077(7) Uani 1 1 d . . . . .

loop_
_atom_site_aniso_label
_atom_site_aniso_U_11
_atom_site_aniso_U_22
_atom_site_aniso_U_33
_atom_site_aniso_U_23
_atom_site_aniso_U_13
_atom_site_aniso_U_12
C1 0.07(2) 0.08(2) 0.09(2) -0.004(16) 0.033(18) 0.019(14)
C2 0.09(3) 0.07(2) 0.15(2) 0.00(2) 0.07(2) 0.018(16)
C3 0.14(3) 0.05(2) 0.16(3) 0.008(18) 0.10(3) 0.010(18)
C4 0.11(3) 0.036(18) 0.14(2) -0.004(16) 0.10(2) -0.009(14)
C5 0.11(2) 0.039(17) 0.10(2) -0.004(16) 0.07(2) -0.001(15)
C6 0.04(2) 0.07(2) 0.08(2) -0.005(15) 0.039(18) 0.005(15)
C7 0.04(2) 0.064(18) 0.06(2) -0.008(17) 0.040(19) 0.000(16)
C8 0.04(2) 0.065(16) 0.08(2) 0.007(18) 0.030(18) 0.007(15)
C9 0.029(17) 0.057(11) 0.07(2) 0.008(16) 0.027(17) 0.006(13)
C10 0.018(16) 0.056(10) 0.035(18) -0.002(13) 0.000(13) -0.004(12)
C11 0.06(2) 0.049(11) 0.07(2) -0.003(16) 0.040(18) 0.001(15)
C12 0.08(2) 0.049(11) 0.09(3) -0.020(17) 0.06(2) -0.016(15)
C13 0.06(2) 0.045(11) 0.07(2) -0.009(15) 0.035(16) -0.010(13)
C14 0.06(2) 0.048(11) 0.14(3) -0.002(17) 0.06(2) -0.010(14)
C15 0.12(3) 0.049(16) 0.21(4) 0.00(2) 0.12(3) -0.002(19)
C16 0.12(3) 0.054(12) 0.19(3) -0.03(2) 0.11(2) -0.018(19)
C17 0.07(2) 0.055(12) 0.12(3) -0.024(17) 0.06(2) -0.015(15)
C18 0.07(2) 0.055(11) 0.07(2) 0.008(15) 0.039(18) 0.007(14)
C19 0.06(2) 0.056(10) 0.07(2) 0.007(15) 0.041(19) 0.005(14)
C20 0.039(18) 0.060(13) 0.06(2) -0.001(16) 0.029(16) -0.001(14)
C21 0.05(2) 0.054(13) 0.08(2) 0.000(16) 0.036(17) 0.001(14)
C22 0.041(18) 0.053(12) 0.06(2) 0.003(14) 0.026(15) 0.005(13)
N2 0.063(16) 0.052(9) 0.080(17) 0.000(13) 0.054(14) 0.004(12)
N3 0.048(15) 0.053(9) 0.060(17) 0.006(13) 0.032(13) 0.003(12)
C23 0.05(2) 0.061(12) 0.08(2) -0.012(16) 0.035(19) -0.004(14)
C24 0.05(2) 0.062(12) 0.07(2) -0.010(16) 0.039(18) -0.002(14)
C25 0.06(2) 0.078(17) 0.07(2) -0.019(17) 0.039(18) 0.003(16)
C26 0.10(3) 0.093(15) 0.09(3) -0.017(19) 0.07(2) 0.005(18)
C27 0.04(2) 0.087(15) 0.12(3) -0.018(18) 0.054(19) -0.012(16)
C28 0.05(2) 0.063(16) 0.11(2) -0.001(16) 0.047(18) 0.006(15)
C29 0.11(3) 0.030(16) 0.14(3) -0.006(18) 0.09(2) 0.000(16)
F1 0.114(17) 0.100(14) 0.26(3) -0.042(15) 0.117(19) 0.021(12)
N1 0.062(17) 0.042(14) 0.08(2) -0.002(13) 0.050(16) -0.014(13)
O1 0.113(18) 0.054(12) 0.118(18) 0.007(12) 0.093(16) 0.006(12)
O2 0.100(18) 0.048(12) 0.11(2) -0.002(12) 0.076(16) -0.026(12)

loop_
_atom_type_symbol
_atom_type_description
_atom_type_scat_dispersion_real
_atom_type_scat_dispersion_imag
_atom_type_scat_source
C C 0.0033 0.0016 'International Tables Vol C Tables 4.2.6.8 and 6.1.1.4'
H H 0.0000 0.0000 'International Tables Vol C Tables 4.2.6.8 and 6.1.1.4'
F F 0.0171 0.0103 'International Tables Vol C Tables 4.2.6.8 and 6.1.1.4'
N N 0.0061 0.0033 'International Tables Vol C Tables 4.2.6.8 and 6.1.1.4'
O O 0.0106 0.0060 'International Tables Vol C Tables 4.2.6.8 and 6.1.1.4'

loop_
_geom_angle_atom_site_label_1
_geom_angle_atom_site_label_2
_geom_angle_atom_site_label_3
_geom_angle
_geom_angle_site_symmetry_1
_geom_angle_site_symmetry_3
_geom_angle_publ_flag
C6 C1 C2 121(3) . . ?
C6 C1 H1 119.7 . . ?
C2 C1 H1 119.7 . . ?
C3 C2 C1 114(3) . . ?
C3 C2 H2 123.1 . . ?
C1 C2 H2 123.1 . . ?
C4 C3 C2 126(4) . . ?
C4 C3 F1 118(3) . . ?
C2 C3 F1 115(4) . . ?
C3 C4 C5 119(3) . . ?
C3 C4 H4 120.7 . . ?
C5 C4 H4 120.7 . . ?
C6 C5 C4 119(3) . . ?
C6 C5 H5 120.3 . . ?
C4 C5 H5 120.3 . . ?
C1 C6 C5 121(3) . . ?
C1 C6 C7 116(3) . . ?
C5 C6 C7 123(3) . . ?
C8 C7 C6 127(3) . . ?
C8 C7 H7 116.7 . . ?
C6 C7 H7 116.7 . . ?
C7 C8 C9 123(3) . . ?
C7 C8 H8 118.7 . . ?
C9 C8 H8 118.7 . . ?
C21 C9 C10 115(3) . . ?
C21 C9 C8 121(3) . . ?
C10 C9 C8 123(2) . . ?
C9 C10 C19 119(3) . . ?
C9 C10 C11 119(2) . . ?
C19 C10 C11 122(2) . . ?
O1 C11 C10 125(2) . . ?
O1 C11 C12 119(3) . . ?
C10 C11 C12 116(2) . . ?
O2 C12 C13 119(2) . . ?
O2 C12 C11 119(3) . . ?
C13 C12 C11 122(3) . . ?
C14 C13 C12 122(3) . . ?
C14 C13 C18 117(2) . . ?
C12 C13 C18 120(3) . . ?
C15 C14 C13 120(3) . . ?
C15 C14 H14 119.8 . . ?
C13 C14 H14 119.8 . . ?
C16 C15 C14 123(3) . . ?
C16 C15 H15 118.5 . . ?
C14 C15 H15 118.5 . . ?
C15 C16 C17 120(3) . . ?
C15 C16 H16 120.2 . . ?
C17 C16 H16 120.2 . . ?
C16 C17 C18 118(3) . . ?
C16 C17 H17 120.9 . . ?
C18 C17 H17 120.9 . . ?
C17 C18 C13 121(2) . . ?
C17 C18 C19 120(3) . . ?
C13 C18 C19 119(2) . . ?
N1 C19 C10 126(2) . . ?
N1 C19 C18 113(2) . . ?
C10 C19 C18 121(3) . . ?
N1 C20 N2 125(2) . . ?
N1 C20 C21 127(3) . . ?
N2 C20 C21 109(2) . . ?
C9 C21 C20 120(3) . . ?
C9 C21 C22 137(3) . . ?
C20 C21 C22 103(2) . . ?
N3 C22 C21 111(2) . . ?
N3 C22 C29 120(2) . . ?
C21 C22 C29 129(3) . . ?
N3 N2 C20 111(2) . . ?
N3 N2 C23 116(2) . . ?
C20 N2 C23 133(2) . . ?
C22 N3 N2 105(2) . . ?
C28 C23 C24 120(3) . . ?
C28 C23 N2 120(2) . . ?
C24 C23 N2 119(2) . . ?
C25 C24 C23 117(3) . . ?
C25 C24 H24 121.4 . . ?
C23 C24 H24 121.4 . . ?
C24 C25 C26 123(3) . . ?
C24 C25 H25 118.6 . . ?
C26 C25 H25 118.6 . . ?
C25 C26 C27 119(3) . . ?
C25 C26 H26 120.7 . . ?
C27 C26 H26 120.7 . . ?
C28 C27 C26 118(3) . . ?
C28 C27 H27 120.9 . . ?
C26 C27 H27 120.9 . . ?
C23 C28 C27 123(3) . . ?
C23 C28 H28 118.4 . . ?
C27 C28 H28 118.4 . . ?
C22 C29 H29A 109.5 . . ?
C22 C29 H29B 109.5 . . ?
H29A C29 H29B 109.5 . . ?
C22 C29 H29C 109.5 . . ?
H29A C29 H29C 109.5 . . ?
H29B C29 H29C 109.5 . . ?
C20 N1 C19 113(2) . . ?

loop_
_geom_bond_atom_site_label_1
_geom_bond_atom_site_label_2
_geom_bond_distance
_geom_bond_site_symmetry_2
_geom_bond_publ_flag
C1 C6 1.38(3) . ?
C1 C2 1.47(3) . ?
C1 H1 0.9300 . ?
C2 C3 1.39(4) . ?
C2 H2 0.9300 . ?
C3 C4 1.34(4) . ?
C3 F1 1.41(3) . ?
C4 C5 1.41(3) . ?
C4 H4 0.9300 . ?
C5 C6 1.38(3) . ?
C5 H5 0.9300 . ?
C6 C7 1.50(3) . ?
C7 C8 1.32(3) . ?
C7 H7 0.9300 . ?
C8 C9 1.47(3) . ?
C8 H8 0.9300 . ?
C9 C21 1.41(3) . ?
C9 C10 1.44(3) . ?
C10 C19 1.42(3) . ?
C10 C11 1.51(3) . ?
C11 O1 1.20(3) . ?
C11 C12 1.51(2) . ?
C12 O2 1.25(3) . ?
C12 C13 1.46(3) . ?
C13 C14 1.43(3) . ?
C13 C18 1.45(3) . ?
C14 C15 1.38(3) . ?
C14 H14 0.9300 . ?
C15 C16 1.38(4) . ?
C15 H15 0.9300 . ?
C16 C17 1.43(3) . ?
C16 H16 0.9300 . ?
C17 C18 1.42(3) . ?
C17 H17 0.9300 . ?
C18 C19 1.50(2) . ?
C19 N1 1.38(2) . ?
C20 N1 1.36(3) . ?
C20 N2 1.36(3) . ?
C20 C21 1.41(3) . ?
C21 C22 1.45(3) . ?
C22 N3 1.35(3) . ?
C22 C29 1.52(3) . ?
N2 N3 1.39(2) . ?
N2 C23 1.43(3) . ?
C23 C28 1.35(3) . ?
C23 C24 1.42(3) . ?
C24 C25 1.38(3) . ?
C24 H24 0.9300 . ?
C25 C26 1.42(3) . ?
C25 H25 0.9300 . ?
C26 C27 1.38(3) . ?
C26 H26 0.9300 . ?
C27 C28 1.40(3) . ?
C27 H27 0.9300 . ?
C28 H28 0.9300 . ?
C29 H29A 0.9600 . ?
C29 H29B 0.9600 . ?
C29 H29C 0.9600 . ?

loop_
_geom_torsion_atom_site_label_1
_geom_torsion_atom_site_label_2
_geom_torsion_atom_site_label_3
_geom_torsion_atom_site_label_4
_geom_torsion
_geom_torsion_site_symmetry_1
_geom_torsion_site_symmetry_2
_geom_torsion_site_symmetry_3
_geom_torsion_site_symmetry_4
_geom_torsion_publ_flag
C6 C1 C2 C3 0(4) . . . . ?
C1 C2 C3 C4 3(5) . . . . ?
C1 C2 C3 F1 -180(2) . . . . ?
C2 C3 C4 C5 -3(5) . . . . ?
F1 C3 C4 C5 -180(2) . . . . ?
C3 C4 C5 C6 -1(4) . . . . ?
C2 C1 C6 C5 -4(4) . . . . ?
C2 C1 C6 C7 -179(2) . . . . ?
C4 C5 C6 C1 4(4) . . . . ?
C4 C5 C6 C7 179(2) . . . . ?
C1 C6 C7 C8 174(3) . . . . ?
C5 C6 C7 C8 -1(4) . . . . ?
C6 C7 C8 C9 -178(2) . . . . ?
C7 C8 C9 C21 -59(4) . . . . ?
C7 C8 C9 C10 119(3) . . . . ?
C21 C9 C10 C19 4(3) . . . . ?
C8 C9 C10 C19 -174(3) . . . . ?
C21 C9 C10 C11 180(2) . . . . ?
C8 C9 C10 C11 2(4) . . . . ?
C9 C10 C11 O1 5(4) . . . . ?
C19 C10 C11 O1 -179(3) . . . . ?
C9 C10 C11 C12 -177(2) . . . . ?
C19 C10 C11 C12 -1(3) . . . . ?
O1 C11 C12 O2 -6(4) . . . . ?
C10 C11 C12 O2 176(3) . . . . ?
O1 C11 C12 C13 177(3) . . . . ?
C10 C11 C12 C13 -1(4) . . . . ?
O2 C12 C13 C14 6(5) . . . . ?
C11 C12 C13 C14 -177(3) . . . . ?
O2 C12 C13 C18 -176(3) . . . . ?
C11 C12 C13 C18 1(4) . . . . ?
C12 C13 C14 C15 179(3) . . . . ?
C18 C13 C14 C15 1(4) . . . . ?
C13 C14 C15 C16 -4(6) . . . . ?
C14 C15 C16 C17 5(6) . . . . ?
C15 C16 C17 C18 -4(5) . . . . ?
C16 C17 C18 C13 2(4) . . . . ?
C16 C17 C18 C19 -177(3) . . . . ?
C14 C13 C18 C17 -1(4) . . . . ?
C12 C13 C18 C17 -179(3) . . . . ?
C14 C13 C18 C19 179(2) . . . . ?
C12 C13 C18 C19 1(4) . . . . ?
C9 C10 C19 N1 -5(4) . . . . ?
C11 C10 C19 N1 179(2) . . . . ?
C9 C10 C19 C18 179(2) . . . . ?
C11 C10 C19 C18 3(4) . . . . ?
C17 C18 C19 N1 1(4) . . . . ?
C13 C18 C19 N1 -179(2) . . . . ?
C17 C18 C19 C10 177(3) . . . . ?
C13 C18 C19 C10 -3(4) . . . . ?
C10 C9 C21 C20 -2(4) . . . . ?
C8 C9 C21 C20 176(2) . . . . ?
C10 C9 C21 C22 176(3) . . . . ?
C8 C9 C21 C22 -6(5) . . . . ?
N1 C20 C21 C9 2(4) . . . . ?
N2 C20 C21 C9 178(2) . . . . ?
N1 C20 C21 C22 -177(3) . . . . ?
N2 C20 C21 C22 -1(3) . . . . ?
C9 C21 C22 N3 -179(3) . . . . ?
C20 C21 C22 N3 -1(3) . . . . ?
C9 C21 C22 C29 -2(5) . . . . ?
C20 C21 C22 C29 177(3) . . . . ?
N1 C20 N2 N3 178(2) . . . . ?
C21 C20 N2 N3 3(3) . . . . ?
N1 C20 N2 C23 -3(5) . . . . ?
C21 C20 N2 C23 -179(3) . . . . ?
C21 C22 N3 N2 2(3) . . . . ?
C29 C22 N3 N2 -175(2) . . . . ?
C20 N2 N3 C22 -3(3) . . . . ?
C23 N2 N3 C22 178(2) . . . . ?
N3 N2 C23 C28 4(4) . . . . ?
C20 N2 C23 C28 -174(3) . . . . ?
N3 N2 C23 C24 -174(3) . . . . ?
C20 N2 C23 C24 7(5) . . . . ?
C28 C23 C24 C25 3(4) . . . . ?
N2 C23 C24 C25 -179(2) . . . . ?
C23 C24 C25 C26 -1(4) . . . . ?
C24 C25 C26 C27 0(5) . . . . ?
C25 C26 C27 C28 -1(5) . . . . ?
C24 C23 C28 C27 -4(5) . . . . ?
N2 C23 C28 C27 178(3) . . . . ?
C26 C27 C28 C23 3(5) . . . . ?
N2 C20 N1 C19 -178(2) . . . . ?
C21 C20 N1 C19 -3(4) . . . . ?
C10 C19 N1 C20 4(4) . . . . ?
C18 C19 N1 C20 -180(2) . . . . ?
